data_9005153
loop_
_publ_author_name
'Brigatti, M. F.'
'Poppi, L.'

_publ_section_title
;
 Crystal chemistry of Ba-rich trioctahedral micas-1M
 Sample: 23
 Note: O2 z-coordinate changed in order to reproduce bond lengths
;
_journal_name_full 'European Journal of Mineralogy'
_journal_page_first 857
_journal_page_last 871
_journal_volume 5
_journal_year 1993
_chemical_formula_sum
;Al1.464 Ba0.036 Ca0.002 F0.017 Fe0.883 H1.426 K0.881 Mg1.852 Mn0.009 Na0.082
 O11.983 Si2.652 Ti0.141
;
_chemical_name_mineral Phlogopite
_space_group_IT_number 12
_symmetry_space_group_name_Hall '-C 2y'
_symmetry_space_group_name_H-M 'C 1 2/m 1'
_cell_angle_alpha 90
_cell_angle_beta 99.88
_cell_angle_gamma 90
_cell_formula_units_Z 2
_cell_length_a 5.328
_cell_length_b 9.219
_cell_length_c 10.233
_cell_volume 495.179
_database_code_amcsd 0006499
_exptl_crystal_density_diffrn 3.020
_cod_original_formula_sum
;O11.983 F.017 (K.881 Na.082 Ca.002 Ba.036) Al1.464 Fe.883 Mg1.852 Mn.009
 Ti.141 Si2.652 H1.426
;
_cod_database_code 9005153

loop_
_space_group_symop_operation_xyz
x,y,z
1/2+x,1/2+y,z
x,-y,z
1/2+x,1/2-y,z
-x,y,-z
1/2-x,1/2+y,-z
-x,-y,-z
1/2-x,1/2-y,-z

loop_
_atom_site_aniso_label
_atom_site_aniso_U_11
_atom_site_aniso_U_22
_atom_site_aniso_U_33
_atom_site_aniso_U_12
_atom_site_aniso_U_13
_atom_site_aniso_U_23
O1 0.03462 0.02669 0.02986 0.00000 -0.00054 0.00000
O2 0.02973 0.03488 0.02883 -0.00637 0.00241 -0.00283
O3 0.02373 0.02540 0.02574 0.00025 0.00107 -0.00047
O-H4 0.02205 0.02411 0.02935 0.00000 0.00134 0.00000
F4 0.02205 0.02411 0.02935 0.00000 0.00134 0.00000
O4 0.02205 0.02411 0.02935 0.00000 0.00134 0.00000
K 0.04299 0.04736 0.04067 0.00000 0.00241 0.00000
Na 0.04299 0.04736 0.04067 0.00000 0.00241 0.00000
Ca 0.04299 0.04736 0.04067 0.00000 0.00241 0.00000
Ba 0.04299 0.04736 0.04067 0.00000 0.00241 0.00000
AlM2 0.02080 0.02756 0.03038 0.00000 0.00000 0.00000
FeM2 0.02080 0.02756 0.03038 0.00000 0.00000 0.00000
MgM2 0.02080 0.02756 0.03038 0.00000 0.00000 0.00000
MnM2 0.02080 0.02756 0.03038 0.00000 0.00000 0.00000
TiM2 0.02080 0.02756 0.03038 0.00000 0.00000 0.00000
AlM1 0.01996 0.02325 0.02935 0.00000 0.00107 0.00000
FeM1 0.01996 0.02325 0.02935 0.00000 0.00107 0.00000
MgM1 0.01996 0.02325 0.02935 0.00000 0.00107 0.00000
MnM1 0.01996 0.02325 0.02935 0.00000 0.00107 0.00000
TiM1 0.01996 0.02325 0.02935 0.00000 0.00107 0.00000
SiT 0.01856 0.02110 0.02574 0.00025 0.00000 0.00047
AlT 0.01856 0.02110 0.02574 0.00025 0.00000 0.00047

loop_
_atom_site_label
_atom_site_fract_x
_atom_site_fract_y
_atom_site_fract_z
_atom_site_occupancy
_atom_site_U_iso_or_equiv
O1 0.00940 0.00000 0.17060 1.00000 0.03103
O2 0.33030 0.22650 0.16960 1.00000 0.03141
O3 0.12950 0.16730 0.39110 1.00000 0.02533
O-H4 0.12990 0.50000 0.39730 0.71280 0.02546
F4 0.12990 0.50000 0.39730 0.00830 0.02546
O4 0.12990 0.50000 0.39730 0.27890 0.02546
K 0.00000 0.50000 0.00000 0.88100 0.04420
Na 0.00000 0.50000 0.00000 0.08150 0.04420
Ca 0.00000 0.50000 0.00000 0.00150 0.04420
Ba 0.00000 0.50000 0.00000 0.03600 0.04420
AlM2 0.00000 0.33380 0.50000 0.03870 0.02672
FeM2 0.00000 0.33380 0.50000 0.29420 0.02672
MgM2 0.00000 0.33380 0.50000 0.61720 0.02672
MnM2 0.00000 0.33380 0.50000 0.00300 0.02672
TiM2 0.00000 0.33380 0.50000 0.04700 0.02672
AlM1 0.00000 0.00000 0.50000 0.03870 0.02457
FeM1 0.00000 0.00000 0.50000 0.29420 0.02457
MgM1 0.00000 0.00000 0.50000 0.61720 0.02457
MnM1 0.00000 0.00000 0.50000 0.00300 0.02457
TiM1 0.00000 0.00000 0.50000 0.04700 0.02457
SiT 0.07530 0.16670 0.22670 0.66310 0.02229
AlT 0.07530 0.16670 0.22670 0.33690 0.02229

loop_
_cod_changelog_entry_id
_cod_changelog_entry_author
_cod_changelog_entry_date
_cod_changelog_entry_text
1
;cod-tools version 3.10.1
Id: cif_fix_AMCSD_aniso_labels 10200 2024-08-01 14:09:44Z saulius
;
2024-08-02T12:20:53+03:00
;Changed the following '_atom_site_aniso_label' values:
'OH4' -> 'O-H4'
;

loop_
_cod_related_entry_id
_cod_related_entry_database
_cod_related_entry_code
1 AMCSD 0006499
